data_4320229
loop_
_publ_author_name
'Hui-Zhong Kou'
'Jin-Kui Tang'
'Dai-Zheng Liao'
'Song Gao'
'Peng Cheng'
'Zong-Hui Jiang'
'Shi-Ping Yan'
'Geng-Lin Wang'
'Beno\^it Chansou'
'Jean-Pierre Tuchagues'

_publ_contact_author 'Liao D.Z'
_publ_section_title
;
 Crystal Structures and Magnetic Properties of New Cyano-Bridged
 Two-Dimensional Grid-Like Bimetallic Assemblies
 [Ni(tn)2]2[Cr(CN)5((NO)]OH.H2O and [Ni(tn)2]2[Co(CN)6]NO3.2H2O (tn =
 1,3-Propanediamine)
;
_journal_name_full 'Inorganic Chemistry'
_journal_page_first 4839
_journal_page_last 4844
_journal_paper_doi 10.1021/ic0013330
_journal_volume 40
_journal_year 2001
_chemical_compound_source
;
?
;
_chemical_formula_sum 'C20 H47 Cr N14 Ni O4'
_chemical_formula_weight 720.30
_space_group_IT_number 2
_symmetry_cell_setting triclinic
_symmetry_space_group_name_Hall '-P 1'
_symmetry_space_group_name_H-M 'P -1'
_atom_sites_solution_hydrogens geom
_atom_sites_solution_primary direct
_audit_creation_method CRYSTALS
_cell_angle_alpha 87.40(2)
_cell_angle_beta 65.10(2)
_cell_angle_gamma 81.63(2)
_cell_formula_units_Z 1.00
_cell_length_a 8.698(3)
_cell_length_b 10.001(2)
_cell_length_c 10.158(2)
_cell_measurement_reflns_used 5000
_cell_measurement_temperature 110
_cell_measurement_theta_max 24.2
_cell_measurement_theta_min 1.45
_cell_volume 792.8(4)
_computing_cell_refinement
;
Stoe and Cie (1996) IPDS Manual. Version 2.75. 
Stoe and Cie, Darmstadt, Germany
;
_computing_data_collection
;
Stoe and Cie (1996) IPDS Manual. Version 2.75. 
Stoe and Cie, Darmstadt, Germany
;
_computing_data_reduction
;
Stoe and Cie (1996) IPDS Manual. Version 2.75. 
Stoe and Cie, Darmstadt, Germany
;
_computing_molecular_graphics
;
 CAMERON (Watkin, Prout & Pearce,  1996)
;
_computing_publication_material
;
CRYSTALS Issue 10 (Watkin, Prout, Carruthers & Betteridge, 1996)
;
_computing_structure_refinement
;
CRYSTALS Issue 10 (Watkin, Prout, Carruthers & Betteridge, 1996)
;
_computing_structure_solution
;
'SIR92 (Giacovazzo et al, 1992)'
;
_diffrn_ambient_temperature 0
_diffrn_measured_fraction_theta_max 0.000
_diffrn_measurement_device
;
Stoe and Cie (1996) IPDS Manual. Version 2.75. 
Stoe and Cie, Darmstadt, Germany
;
_diffrn_measurement_method \w/2\q
_diffrn_radiation_monochromator graphite
_diffrn_radiation_type 'Mo K\a'
_diffrn_radiation_wavelength 0.71073
_diffrn_reflns_av_R_equivalents 0.05
_diffrn_reflns_limit_h_max 10
_diffrn_reflns_limit_h_min -8
_diffrn_reflns_limit_k_max 11
_diffrn_reflns_limit_k_min -11
_diffrn_reflns_limit_l_max 11
_diffrn_reflns_limit_l_min 0
_diffrn_reflns_number 2265
_diffrn_reflns_theta_max 24.39
_diffrn_reflns_theta_min 2.06
_diffrn_standards_decay_% 0.00
_exptl_absorpt_coefficient_mu 8.17
_exptl_absorpt_correction_type none
_exptl_crystal_colour ' none '
_exptl_crystal_density_diffrn 1.29
_exptl_crystal_density_meas ?
_exptl_crystal_description ' box '
_exptl_crystal_F_000 328.44
_exptl_crystal_size_max 0.00
_exptl_crystal_size_mid 0.00
_exptl_crystal_size_min 0.00
_refine_diff_density_max 1.08
_refine_diff_density_min -1.31
_refine_ls_extinction_coef 146.2(322)
_refine_ls_extinction_method 'Larson 1970 Crystallographic Computing eq 22'
_refine_ls_goodness_of_fit_obs 0.9893
_refine_ls_hydrogen_treatment constr
_refine_ls_matrix_type Block
_refine_ls_number_parameters 201
_refine_ls_number_reflns 1730
_refine_ls_R_factor_obs 0.0601
_refine_ls_shift/su_max 0.513456
_refine_ls_structure_factor_coef Fsqd
_refine_ls_weighting_details
;
 Chebychev polynomial with   4 parameters (Carruthers & Watkin, 1979)
 2.34 -0.586 1.66 -0.379
;
_refine_ls_weighting_scheme calc
_refine_ls_wR_factor_obs 0.0659
_reflns_limit_h_max 10
_reflns_limit_h_min -8
_reflns_limit_k_max 11
_reflns_limit_k_min -11
_reflns_limit_l_max 11
_reflns_limit_l_min 0
_reflns_number_observed 1730
_reflns_number_total 5956
_reflns_observed_criterion >3.00\s(I)
_cod_data_source_file ic0013330_1.cif
_cod_data_source_block C20H47N14O4CrNi
_cod_depositor_comments
;
The following automatic conversions were performed:

'_exptl_crystal_density_meas' value 'not measured' was changed to '?'
- the value is perceived as not measured.

Automatic conversion script
Id: cif_fix_values 3008 2015-01-20 13:52:24Z robertas 

The following automatic conversions were performed:

'_atom_sites_solution_primary' value 'Direct_Methods' was changed to
'direct'.

'_atom_sites_solution_hydrogens' value 'Geometric' was changed to
'geom'.

Automatic conversion script
Id: cif_fix_values 6452 2018-10-05 10:23:21Z andrius 
;
_cod_original_cell_volume 792.2(2)
_cod_original_sg_symbol_H-M 'P -1 '
_cod_original_formula_sum C20H47N14O4CrNi
_cod_database_code 4320229

loop_
_symmetry_equiv_pos_as_xyz
x,y,z
-x,-y,-z

loop_
_atom_site_aniso_label
_atom_site_aniso_U_11
_atom_site_aniso_U_22
_atom_site_aniso_U_33
_atom_site_aniso_U_23
_atom_site_aniso_U_13
_atom_site_aniso_U_12
Cr1 0.0824(11) 0.0310(7) 0.0264(7) -0.0048(6) 0.0087(7) -0.0258(7)
C100 0.030(3) 0.031(2) 0.032(2) 0.0023(19) -0.013(2) -0.0031(19)
N100 0.045(3) 0.056(3) 0.059(3) 0.003(2) -0.026(2) -0.003(2)
N101 0.030(3) 0.031(2) 0.032(2) 0.0023(19) -0.013(2) -0.0031(19)
O101 0.045(3) 0.056(3) 0.059(3) 0.003(2) -0.026(2) -0.003(2)
C2 0.034(3) 0.031(2) 0.033(3) 0.002(2) -0.012(3) -0.006(2)
N2 0.035(3) 0.042(2) 0.030(2) 0.006(2) -0.015(2) -0.006(2)
C3 0.038(3) 0.032(3) 0.032(3) 0.001(2) -0.013(2) -0.005(2)
N3 0.046(3) 0.029(2) 0.048(3) -0.002(2) -0.027(2) -0.0039(19)
Ni1 0.0292(5) 0.0244(4) 0.0335(5) -0.0006(4) -0.0160(4) -0.0028(3)
N11 0.032(3) 0.038(2) 0.052(3) -0.000(2) -0.021(2) -0.0058(19)
C11 0.063(5) 0.064(4) 0.082(5) 0.024(4) -0.056(4) -0.017(3)
C12 0.093(6) 0.070(4) 0.055(4) 0.007(3) -0.052(4) -0.027(4)
C13 0.087(5) 0.051(3) 0.042(3) 0.008(3) -0.036(4) -0.024(3)
N12 0.053(3) 0.044(3) 0.037(2) -0.001(2) -0.014(2) -0.009(2)
Ni2 0.0239(5) 0.0301(4) 0.0236(4) 0.0015(4) -0.0093(4) -0.0032(3)
N21 0.040(3) 0.044(3) 0.050(3) -0.007(2) -0.023(2) -0.005(2)
C21 0.033(3) 0.065(4) 0.060(4) -0.012(3) -0.026(3) -0.006(3)
C22 0.044(4) 0.076(4) 0.049(3) 0.003(3) -0.034(3) 0.000(3)
C23 0.040(4) 0.057(3) 0.049(3) 0.008(3) -0.024(3) 0.008(3)
N22 0.040(3) 0.039(2) 0.035(2) 0.004(2) -0.016(2) -0.001(2)
O100 0.073(4) 0.129(5) 0.098(4) -0.011(4) -0.041(4) -0.001(4)
O200 0.094(8) 0.022(4) 0.123(9) 0.005(5) -0.044(7) -0.016(4)
C200 0.025(6) 0.041(6) 0.045(7) -0.006(5) -0.015(4) -0.013(5)
C201 0.06(1) 0.156(18) 0.077(12) -0.004(12) -0.033(9) -0.02(1)

loop_
_atom_site_label
_atom_site_fract_x
_atom_site_fract_y
_atom_site_fract_z
_atom_site_U_iso_or_equiv
_atom_site_occupancy
_atom_site_thermal_displace_type
Cr1 0.5000 0.5000 0.5000 0.0553 0.5000 Uani
C100 0.2992(6) 0.5840(4) 0.4852(5) 0.0307 0.5000 Uani
N100 0.1707(6) 0.6439(5) 0.4879(6) 0.0523 0.5000 Uani
N101 0.2992(6) 0.5840(4) 0.4852(5) 0.0307 0.5000 Uani
O101 0.1707(6) 0.6439(5) 0.4879(6) 0.0523 0.5000 Uani
C2 0.6557(7) 0.5364(5) 0.2879(6) 0.0337 1.0000 Uani
N2 0.7589(6) 0.5497(4) 0.1738(5) 0.0349 1.0000 Uani
C3 0.4737(7) 0.3133(5) 0.4459(6) 0.0348 1.0000 Uani
N3 0.4667(6) 0.2006(4) 0.4328(5) 0.0386 1.0000 Uani
Ni1 0.5000 0.0000 0.5000 0.0282 0.5000 Uani
N11 0.2647(6) -0.0402(4) 0.5023(5) 0.0394 1.0000 Uani
C11 0.238(1) -0.0194(7) 0.3694(9) 0.0607 1.0000 Uani
C12 0.3780(11) -0.0894(7) 0.2382(8) 0.0636 1.0000 Uani
C13 0.5471(11) -0.0343(6) 0.1848(7) 0.0557 1.0000 Uani
N12 0.6300(7) -0.0693(5) 0.2827(5) 0.0465 1.0000 Uani
Ni2 1.0000 0.5000 0.0000 0.0262 0.5000 Uani
N21 1.1040(7) 0.6224(5) 0.0977(6) 0.0432 1.0000 Uani
C21 1.2658(8) 0.5643(7) 0.1090(7) 0.0504 1.0000 Uani
C22 1.2457(9) 0.4378(7) 0.1968(7) 0.0522 1.0000 Uani
C23 1.2179(8) 0.3198(6) 0.1291(7) 0.0490 1.0000 Uani
N22 1.0481(6) 0.3378(4) 0.1266(5) 0.0384 1.0000 Uani
O100 1.0804(9) 1.2506(7) 0.6011(8) 0.0989 1.0000 Uani
O200 1.0885(15) -0.1015(8) -0.0547(14) 0.0792 0.5000 Uani
C200 1.0333(12) -0.0182(11) 0.0235(12) 0.0358 0.5000 Uani
C201 1.018(2) -0.033(2) 0.143(2) 0.0932 0.5000 Uani
H1111 0.1742 0.0166 0.5767 0.0482 1.0000 Uiso
H1112 0.2553 -0.1333 0.5278 0.0482 1.0000 Uiso
H1211 0.7371 -0.0339 0.2419 0.0537 1.0000 Uiso
H1212 0.6512 -0.1661 0.2842 0.0537 1.0000 Uiso
H111 0.2274 0.0759 0.3511 0.0840 1.0000 Uiso
H112 0.1328 -0.0519 0.3847 0.0840 1.0000 Uiso
H121 0.3971 -0.1831 0.2610 0.0849 1.0000 Uiso
H122 0.3411 -0.0826 0.1611 0.0849 1.0000 Uiso
H131 0.6211 -0.0718 0.0901 0.0683 1.0000 Uiso
H132 0.5265 0.0622 0.1795 0.0683 1.0000 Uiso
H2111 1.1256 0.7034 0.0419 0.0537 1.0000 Uiso
H2112 1.0190 0.6452 0.1941 0.0537 1.0000 Uiso
H2211 0.9637 0.3528 0.2246 0.0457 1.0000 Uiso
H2212 1.0358 0.2557 0.0888 0.0457 1.0000 Uiso
H211 1.2985 0.6303 0.1545 0.0608 1.0000 Uiso
H212 1.3538 0.5436 0.0130 0.0608 1.0000 Uiso
H221 1.3477 0.4127 0.2122 0.0656 1.0000 Uiso
H222 1.1492 0.4574 0.2885 0.0656 1.0000 Uiso
H231 1.3042 0.3078 0.0310 0.0577 1.0000 Uiso
H232 1.2282 0.2404 0.1833 0.0577 1.0000 Uiso
H2001 1.1797 -0.1493 -0.0342 0.0752 0.5000 Uiso
H2002 1.1361 -0.0590 -0.1474 0.0752 0.5000 Uiso
H2001 1.1035 0.0521 -0.0154 0.0435 0.5000 Uiso
H2002 0.9207 0.0116 0.0291 0.0435 0.5000 Uiso
H2011 0.9672 0.0499 0.1980 0.1020 0.5000 Uiso
H2012 1.1284 -0.0614 0.1443 0.1020 0.5000 Uiso
H2013 0.9456 -0.1019 0.1887 0.1020 0.5000 Uiso

loop_
_atom_type_symbol
_atom_type_scat_dispersion_real
_atom_type_scat_dispersion_imag
_atom_type_scat_Cromer_Mann_a1
_atom_type_scat_Cromer_Mann_b1
_atom_type_scat_Cromer_Mann_a2
_atom_type_scat_Cromer_Mann_b2
_atom_type_scat_Cromer_Mann_a3
_atom_type_scat_Cromer_Mann_b3
_atom_type_scat_Cromer_Mann_a4
_atom_type_scat_Cromer_Mann_b4
_atom_type_scat_Cromer_Mann_c
_atom_type_scat_source
'C   ' 0.0020 0.0020 2.3100 20.8439 1.0200 10.2075 1.5886 0.5687 0.8650 51.6512 0.2156 International_Tables_Vol_IV_Table_2.2B
'H   ' 0.0000 0.0000 0.4930 10.5109 0.3229 26.1257 0.1402 3.1424 0.0408 57.7997 0.0030 International_Tables_Vol_IV_Table_2.2B
'N   ' 0.0040 0.0030 12.2126 0.0057 3.1322 9.8933 2.0125 28.9975 1.1663 0.5826 -11.5290 International_Tables_Vol_IV_Table_2.2B
'O   ' 0.0080 0.0060 3.0485 13.2771 2.2868 5.7011 1.5463 0.3239 0.8670 32.9089 0.2508 International_Tables_Vol_IV_Table_2.2B
'Cr  ' 0.2840 0.6240 10.6406 6.1038 7.3537 0.3920 3.3240 20.2626 1.4922 98.7399 1.1832 International_Tables_Vol_IV_Table_2.2B
'Ni  ' 0.2850 1.1130 12.8376 3.8785 7.2920 0.2565 4.4438 12.1763 2.3800 66.3421 1.0341 International_Tables_Vol_IV_Table_2.2B

loop_
_geom_angle_atom_site_label_1
_geom_angle_site_symmetry_1
_geom_angle_atom_site_label_2
_geom_angle_site_symmetry_2
_geom_angle_atom_site_label_3
_geom_angle_site_symmetry_3
_geom_angle
_geom_angle_publ_flag
C100 . Cr1 . C100 2_666 179.994 yes
C100 2_666 Cr1 . N101 . 179.994 yes
C100 . Cr1 . N101 2_666 179.994 yes
N101 . Cr1 . N101 2_666 179.994 yes
C100 . Cr1 . C2 . 93.7(2) yes
C100 2_666 Cr1 . C2 . 86.3(2) yes
N101 . Cr1 . C2 . 93.7(2) yes
N101 2_666 Cr1 . C2 . 86.3(2) yes
C100 . Cr1 . C2 2_666 86.3(2) yes
C100 2_666 Cr1 . C2 2_666 93.7(2) yes
N101 . Cr1 . C2 2_666 86.3(2) yes
N101 2_666 Cr1 . C2 2_666 93.7(2) yes
C2 . Cr1 . C2 2_666 179.994 yes
C100 . Cr1 . C3 . 93.44(19) yes
C100 2_666 Cr1 . C3 . 86.56(19) yes
N101 . Cr1 . C3 . 93.44(19) yes
N101 2_666 Cr1 . C3 . 86.56(19) yes
C2 . Cr1 . C3 . 91.6(2) yes
C100 . Cr1 . C3 2_666 86.56(19) yes
C100 2_666 Cr1 . C3 2_666 93.44(19) yes
N101 . Cr1 . C3 2_666 86.56(19) yes
N101 2_666 Cr1 . C3 2_666 93.44(19) yes
C2 . Cr1 . C3 2_666 88.4(2) yes
C2 2_666 Cr1 . C3 . 88.4(2) yes
C2 2_666 Cr1 . C3 2_666 91.6(2) yes
C3 . Cr1 . C3 2_666 179.994 yes
Cr1 . C100 . N100 . 173.4(4) yes
Cr1 . C100 . O101 . 173.4(4) yes
Cr1 . N101 . N100 . 173.4(4) yes
Cr1 . N101 . O101 . 173.4(4) yes
Cr1 . C2 . N2 . 171.5(5) yes
C2 . N2 . Ni2 . 154.0(4) yes
Cr1 . C3 . N3 . 169.0(5) yes
C3 . N3 . Ni1 . 148.1(4) yes
N3 . Ni1 . N3 2_656 179.995 yes
N3 . Ni1 . N11 . 92.69(18) yes
N3 2_656 Ni1 . N11 . 87.31(18) yes
N3 . Ni1 . N11 2_656 87.31(18) yes
N3 2_656 Ni1 . N11 2_656 92.69(18) yes
N11 . Ni1 . N11 2_656 179.995 yes
N3 . Ni1 . N12 . 91.11(18) yes
N3 2_656 Ni1 . N12 . 88.89(18) yes
N11 . Ni1 . N12 . 89.9(2) yes
N11 2_656 Ni1 . N12 . 90.1(2) yes
N3 . Ni1 . N12 2_656 88.89(18) yes
N3 2_656 Ni1 . N12 2_656 91.11(18) yes
N11 . Ni1 . N12 2_656 90.1(2) yes
N11 2_656 Ni1 . N12 2_656 89.9(2) yes
N12 . Ni1 . N12 2_656 179.995 yes
Ni1 . N11 . C11 . 118.8(4) yes
Ni1 . N11 . H1111 . 107.1(3) no
C11 . N11 . H1111 . 107.2(5) no
Ni1 . N11 . H1112 . 107.0(3) no
C11 . N11 . H1112 . 107.1(4) no
H1111 . N11 . H1112 . 109.4(5) no
N11 . C11 . C12 . 114.2(5) yes
N11 . C11 . H111 . 108.3(6) no
C12 . C11 . H111 . 108.2(7) no
N11 . C11 . H112 . 108.4(7) no
C12 . C11 . H112 . 108.4(7) no
H111 . C11 . H112 . 109.4(7) no
C11 . C12 . C13 . 115.2(6) yes
C11 . C12 . H121 . 107.9(7) no
C13 . C12 . H121 . 108.0(7) no
C11 . C12 . H122 . 108.2(7) no
C13 . C12 . H122 . 108.1(7) no
H121 . C12 . H122 . 109.3(6) no
C12 . C13 . N12 . 111.0(5) yes
C12 . C13 . H131 . 109.0(5) no
N12 . C13 . H131 . 109.1(7) no
C12 . C13 . H132 . 108.9(7) no
N12 . C13 . H132 . 109.1(5) no
H131 . C13 . H132 . 109.6(6) no
Ni1 . N12 . C13 . 118.4(4) yes
Ni1 . N12 . H1211 . 107.2(3) no
C13 . N12 . H1211 . 107.1(5) no
Ni1 . N12 . H1212 . 107.3(4) no
C13 . N12 . H1212 . 107.2(5) no
H1211 . N12 . H1212 . 109.5(5) no
N2 . Ni2 . N2 2_765 179.995 yes
N2 . Ni2 . N21 . 89.04(18) yes
N2 2_765 Ni2 . N21 . 90.96(18) yes
N2 . Ni2 . N21 2_765 90.96(18) yes
N2 2_765 Ni2 . N21 2_765 89.04(18) yes
N21 . Ni2 . N21 2_765 179.995 yes
N2 . Ni2 . N22 . 87.58(17) yes
N2 2_765 Ni2 . N22 . 92.42(17) yes
N21 . Ni2 . N22 . 87.54(18) yes
N21 2_765 Ni2 . N22 . 92.46(18) yes
N2 . Ni2 . N22 2_765 92.42(17) yes
N2 2_765 Ni2 . N22 2_765 87.58(17) yes
N21 . Ni2 . N22 2_765 92.46(18) yes
N21 2_765 Ni2 . N22 2_765 87.54(18) yes
N22 . Ni2 . N22 2_765 179.995 yes
Ni2 . N21 . C21 . 117.5(3) yes
Ni2 . N21 . H2111 . 107.3(3) no
C21 . N21 . H2111 . 107.4(5) no
Ni2 . N21 . H2112 . 107.5(4) no
C21 . N21 . H2112 . 107.6(5) no
H2111 . N21 . H2112 . 109.4(4) no
N21 . C21 . C22 . 112.0(5) yes
N21 . C21 . H211 . 108.7(5) no
C22 . C21 . H211 . 108.9(6) no
N21 . C21 . H212 . 108.8(5) no
C22 . C21 . H212 . 109.1(6) no
H211 . C21 . H212 . 109.4(6) no
C21 . C22 . C23 . 115.0(5) yes
C21 . C22 . H221 . 108.1(6) no
C23 . C22 . H221 . 108.0(6) no
C21 . C22 . H222 . 108.2(6) no
C23 . C22 . H222 . 107.9(6) no
H221 . C22 . H222 . 109.5(5) no
C22 . C23 . N22 . 112.4(5) yes
C22 . C23 . H231 . 108.8(6) no
N22 . C23 . H231 . 108.8(5) no
C22 . C23 . H232 . 108.9(5) no
N22 . C23 . H232 . 108.7(6) no
H231 . C23 . H232 . 109.3(6) no
Ni2 . N22 . C23 . 116.0(4) yes
Ni2 . N22 . H2211 . 107.9(3) no
C23 . N22 . H2211 . 107.7(4) no
Ni2 . N22 . H2212 . 107.8(3) no
C23 . N22 . H2212 . 107.7(4) no
H2211 . N22 . H2212 . 109.6(5) no
C200 . O200 . C200 2_755 40.2(8) yes
C200 . O200 . H2001 . 105.0(12) no
C200 2_755 O200 . H2001 . 144.6(11) no
C200 . O200 . H2002 . 104.6(9) no
C200 2_755 O200 . H2002 . 81.3(8) no
H2001 . O200 . H2002 . 109.3(12) no
C200 . O200 . H2002 2_755 28.8(6) no
C200 2_755 O200 . H2002 2_755 41.7(6) no
H2001 . O200 . H2002 2_755 106.0(11) no
H2002 . O200 . H2002 2_755 77.3(7) no
O200 . C200 . O200 2_755 139.8(8) yes
O200 . C200 . C200 2_755 90.2(15) yes
O200 2_755 C200 . C200 2_755 49.5(12) yes
O200 . C200 . C201 . 120.7(16) yes
O200 2_755 C200 . C201 . 95.2(14) yes
C200 2_755 C200 . C201 . 137.7(21) yes
O200 . C200 . H2001 . 106.7(12) no
O200 2_755 C200 . H2001 . 76.7(8) no
C200 2_755 C200 . H2001 . 89.0(15) no
C201 . C200 . H2001 . 106.5(12) no
O200 . C200 . H2002 . 106.6(10) no
O200 2_755 C200 . H2002 . 40.2(6) no
C200 2_755 C200 . H2002 . 32.2(8) no
C201 . C200 . H2002 . 106.4(13) no
H2001 . C200 . H2002 . 109.7(10) no
O200 . C200 . H2002 2_755 58.9(12) no
O200 2_755 C200 . H2002 2_755 104.8(14) no
C200 2_755 C200 . H2002 2_755 77.8(16) no
C201 . C200 . H2002 2_755 141.6(15) no
H2001 . C200 . H2002 2_755 49.5(8) no
H2002 . C200 . H2002 2_755 110.0(13) no
C200 . C201 . H2011 . 110.1(21) no
C200 . C201 . H2012 . 110.1(18) no
H2011 . C201 . H2012 . 108.9(17) no
C200 . C201 . H2013 . 110.1(16) no
H2011 . C201 . H2013 . 108.9(18) no
H2012 . C201 . H2013 . 108.7(22) no
C200 . H2001 . H2002 2_755 32.8(6) no
O200 2_755 H2002 . C200 . 98.1(9) no
O200 2_755 H2002 . C200 2_755 92.3(13) no
C200 . H2002 . C200 2_755 70.0(13) no
O200 2_755 H2002 . H2001 2_755 160.3(7) no
C200 . H2002 . H2001 2_755 101.3(6) no
C200 2_755 H2002 . H2001 2_755 97.7(10) no

loop_
_geom_bond_atom_site_label_1
_geom_bond_site_symmetry_1
_geom_bond_atom_site_label_2
_geom_bond_site_symmetry_2
_geom_bond_distance
_geom_bond_publ_flag
Cr1 . C100 . 1.886(5) yes
Cr1 . C100 2_666 1.886(5) yes
Cr1 . N101 . 1.886(5) yes
Cr1 . N101 2_666 1.886(5) yes
Cr1 . C2 . 2.055(5) yes
Cr1 . C2 2_666 2.055(5) yes
Cr1 . C3 . 2.041(5) yes
Cr1 . C3 2_666 2.041(5) yes
C100 . N100 . 1.178(6) yes
C100 . O101 . 1.178(6) yes
N100 . N101 . 1.178(6) yes
N101 . O101 . 1.178(6) yes
C2 . N2 . 1.145(7) yes
N2 . Ni2 . 2.101(5) yes
C3 . N3 . 1.154(7) yes
N3 . Ni1 . 2.109(4) yes
Ni1 . N11 . 2.131(4) yes
Ni1 . N11 2_656 2.131(4) yes
Ni1 . N12 . 2.107(5) yes
Ni1 . N12 2_656 2.107(5) yes
N11 . C11 . 1.467(8) yes
N11 . H1111 . 0.960(5) no
N11 . H1112 . 0.961(4) no
C11 . C12 . 1.491(12) yes
C11 . H111 . 0.961(7) no
C11 . H112 . 0.960(7) no
C12 . C13 . 1.515(11) yes
C12 . H121 . 0.963(7) no
C12 . H122 . 0.959(6) no
C13 . N12 . 1.459(8) yes
C13 . H131 . 0.959(7) no
C13 . H132 . 0.959(6) no
N12 . H1211 . 0.960(5) no
N12 . H1212 . 0.960(5) no
Ni2 . N21 . 2.119(4) yes
Ni2 . N21 2_765 2.119(4) yes
Ni2 . N22 . 2.127(4) yes
Ni2 . N22 2_765 2.127(4) yes
N21 . C21 . 1.490(7) yes
N21 . H2111 . 0.963(5) no
N21 . H2112 . 0.958(5) no
C21 . C22 . 1.50(1) yes
C21 . H211 . 0.961(6) no
C21 . H212 . 0.960(7) no
C22 . C23 . 1.490(9) yes
C22 . H221 . 0.960(6) no
C22 . H222 . 0.960(7) no
C23 . N22 . 1.471(8) yes
C23 . H231 . 0.961(7) no
C23 . H232 . 0.961(6) no
N22 . H2211 . 0.958(5) no
N22 . H2212 . 0.961(4) no
O200 . C200 . 1.085(14) yes
O200 . C200 2_755 1.427(15) yes
O200 . H2001 . 0.960(11) no
O200 . H2002 . 0.962(12) no
O200 . H2002 2_755 0.930(8) no
C200 . C200 2_755 0.922(18) yes
C200 . C201 . 1.17(2) yes
C200 . H2001 . 0.96(1) no
C200 . H2002 . 0.959(9) no
C200 . H2002 2_755 0.523(11) no
C201 . H2011 . 0.96(2) no
C201 . H2012 . 0.965(18) no
C201 . H2013 . 0.96(2) no
H2001 . H2002 2_755 0.735 no
